data_4086594
loop_
_publ_author_name
'Lee, Siu Yin'
'Fung, Hong Sang'
'Feng, Shiyu'
'Chan, Kin Shing'

_publ_section_title
;
 Visible Light Photocatalysis of Carbon--Carbon \s-Bond Anaerobic
 Oxidation of Ketones with Water by Cobalt(II) Porphyrins
;
_journal_issue 15
_journal_name_full Organometallics
_journal_page_first 2480
_journal_paper_doi 10.1021/acs.organomet.6b00352
_journal_volume 35
_journal_year 2016
_chemical_formula_sum 'C52 H43 Co N4 O5'
_chemical_formula_weight 862.83
_chemical_name_systematic
; 
 ? 
;
_space_group_IT_number 2
_symmetry_cell_setting triclinic
_symmetry_space_group_name_Hall '-P 1'
_symmetry_space_group_name_H-M 'P -1'
_atom_sites_solution_hydrogens geom
_atom_sites_solution_primary direct
_atom_sites_solution_secondary difmap
_audit_creation_method SHELXL-97
_cell_angle_alpha 73.844(2)
_cell_angle_beta 81.948(2)
_cell_angle_gamma 74.511(2)
_cell_formula_units_Z 2
_cell_length_a 11.1135(15)
_cell_length_b 12.9262(18)
_cell_length_c 16.206(2)
_cell_measurement_reflns_used 575
_cell_measurement_temperature 296(2)
_cell_measurement_theta_max 15
_cell_measurement_theta_min 15
_cell_volume 2149.5(5)
_computing_cell_refinement 'BRUKER KAPPA APEXII DUO DIFFRACTOMETER'
_computing_data_collection 'BRUKER KAPPA APEXII DUO DIFFRACTOMETER'
_computing_data_reduction 'BRUKER KAPPA APEXII DUO DIFFRACTOMETER'
_computing_molecular_graphics 'SIEMENS SHELXTL'
_computing_publication_material 'SIEMENS SHELXTL'
_computing_structure_refinement 'SHELXL-97 (Sheldrick, 2008)'
_computing_structure_solution 'SHELXS-97 (Sheldrick, 2008)'
_diffrn_ambient_temperature 296(2)
_diffrn_measured_fraction_theta_full 0.989
_diffrn_measured_fraction_theta_max 0.989
_diffrn_measurement_device_type 'BRUKER KAPPA APEXII DUO DIFFRACTOMETER'
_diffrn_measurement_method 'PHI & OMEGA SCAN'
_diffrn_radiation_monochromator graphite
_diffrn_radiation_source 'fine-focus sealed tube'
_diffrn_radiation_type MoK\a
_diffrn_radiation_wavelength 0.71073
_diffrn_reflns_av_R_equivalents 0.0672
_diffrn_reflns_av_sigmaI/netI 0.0664
_diffrn_reflns_limit_h_max 13
_diffrn_reflns_limit_h_min -13
_diffrn_reflns_limit_k_max 15
_diffrn_reflns_limit_k_min -15
_diffrn_reflns_limit_l_max 19
_diffrn_reflns_limit_l_min -18
_diffrn_reflns_number 23575
_diffrn_reflns_theta_full 25.25
_diffrn_reflns_theta_max 25.25
_diffrn_reflns_theta_min 1.69
_exptl_absorpt_coefficient_mu 0.454
_exptl_absorpt_correction_T_max 0.7456
_exptl_absorpt_correction_T_min 0.6285
_exptl_absorpt_correction_type multi-scan
_exptl_crystal_colour red
_exptl_crystal_density_diffrn 1.333
_exptl_crystal_density_method 'not measured'
_exptl_crystal_description block
_exptl_crystal_F_000 900
_exptl_crystal_size_max 0.50
_exptl_crystal_size_mid 0.40
_exptl_crystal_size_min 0.30
_refine_diff_density_max 0.349
_refine_diff_density_min -0.214
_refine_diff_density_rms 0.049
_refine_ls_extinction_method none
_refine_ls_goodness_of_fit_ref 1.022
_refine_ls_hydrogen_treatment riding
_refine_ls_matrix_type full
_refine_ls_number_parameters 559
_refine_ls_number_reflns 7707
_refine_ls_number_restraints 0
_refine_ls_restrained_S_all 1.022
_refine_ls_R_factor_all 0.0653
_refine_ls_R_factor_gt 0.0425
_refine_ls_shift/su_max 0.001
_refine_ls_shift/su_mean 0.000
_refine_ls_structure_factor_coef Fsqd
_refine_ls_weighting_details 'calc w=1/[\s^2^(Fo^2^)+(0.0524P)^2^+0.5920P] where P=(Fo^2^+2Fc^2^)/3'
_refine_ls_weighting_scheme calc
_refine_ls_wR_factor_gt 0.1073
_refine_ls_wR_factor_ref 0.1237
_reflns_number_gt 5775
_reflns_number_total 7707
_reflns_threshold_expression >2sigma(I)
_cod_data_source_file om6b00352_si_002.cif
_cod_data_source_block Co(tap)COiPr_1b
_cod_depositor_comments
;
The following automatic conversions were performed:

'_symmetry_cell_setting' value 'Triclinic' changed to 'triclinic'
according to
/usr/data/users/saulius/crontab/automatic-downloads/rss-feeds/ACS/lib/dictionaries/cif_core.dic
dictionary named 'cif_core.dic' version 2.4.2 from 2011-04-26.

Automatic conversion script
Id: cif_fix_values 4268 2015-11-12 08:31:59Z antanas 

 Adding full bibliography for 4086593--4086596.cif.
;
_cod_original_sg_symbol_H-M P-1
_cod_database_code 4086594

loop_
_symmetry_equiv_pos_as_xyz
'x, y, z'
'-x, -y, -z'

loop_
_atom_site_label
_atom_site_type_symbol
_atom_site_fract_x
_atom_site_fract_y
_atom_site_fract_z
_atom_site_U_iso_or_equiv
_atom_site_adp_type
_atom_site_occupancy
_atom_site_symmetry_multiplicity
_atom_site_calc_flag
_atom_site_refinement_flags
Co1 Co 0.37380(3) 0.85507(2) 0.22938(2) 0.03169(12) Uani 1 1 d .
N1 N 0.26106(18) 0.98359(15) 0.26561(13) 0.0344(5) Uani 1 1 d .
N2 N 0.44023(18) 0.79980(16) 0.34350(13) 0.0355(5) Uani 1 1 d .
N3 N 0.50869(18) 0.74489(15) 0.18579(13) 0.0347(5) Uani 1 1 d .
N4 N 0.31602(19) 0.91813(16) 0.11277(13) 0.0370(5) Uani 1 1 d .
C1 C 0.1831(2) 1.07563(19) 0.21512(17) 0.0366(6) Uani 1 1 d .
C2 C 0.1233(2) 1.1526(2) 0.26552(18) 0.0444(7) Uani 1 1 d .
H2A H 0.0695 1.2217 0.2458 0.053 Uiso 1 1 calc R
C3 C 0.1583(2) 1.1078(2) 0.34583(18) 0.0442(6) Uani 1 1 d .
H3A H 0.1321 1.1389 0.3925 0.053 Uiso 1 1 calc R
C4 C 0.2436(2) 1.0028(2) 0.34670(17) 0.0375(6) Uani 1 1 d .
C5 C 0.3013(2) 0.9330(2) 0.41893(17) 0.0379(6) Uani 1 1 d .
C6 C 0.3935(2) 0.8366(2) 0.41675(16) 0.0369(6) Uani 1 1 d .
C7 C 0.4600(3) 0.7662(2) 0.48915(18) 0.0461(7) Uani 1 1 d .
H7A H 0.4445 0.7731 0.5455 0.055 Uiso 1 1 calc R
C8 C 0.5487(3) 0.6886(2) 0.46103(17) 0.0448(7) Uani 1 1 d .
H8A H 0.6070 0.6322 0.4940 0.054 Uiso 1 1 calc R
C9 C 0.5372(2) 0.7082(2) 0.37089(16) 0.0362(6) Uani 1 1 d .
C10 C 0.6172(2) 0.64638(19) 0.31851(16) 0.0356(6) Uani 1 1 d .
C11 C 0.6019(2) 0.66455(19) 0.23219(17) 0.0363(6) Uani 1 1 d .
C12 C 0.6783(2) 0.5981(2) 0.17810(18) 0.0434(6) Uani 1 1 d .
H12A H 0.7473 0.5395 0.1941 0.052 Uiso 1 1 calc R
C13 C 0.6325(2) 0.6355(2) 0.10014(18) 0.0424(6) Uani 1 1 d .
H13A H 0.6637 0.6080 0.0521 0.051 Uiso 1 1 calc R
C14 C 0.5264(2) 0.7257(2) 0.10506(16) 0.0366(6) Uani 1 1 d .
C15 C 0.4512(2) 0.7832(2) 0.03723(16) 0.0375(6) Uani 1 1 d .
C16 C 0.3487(2) 0.8703(2) 0.04357(16) 0.0395(6) Uani 1 1 d .
C17 C 0.2652(3) 0.9269(2) -0.02319(18) 0.0503(7) Uani 1 1 d .
H17A H 0.2662 0.9083 -0.0748 0.060 Uiso 1 1 calc R
C18 C 0.1851(3) 1.0118(2) 0.00251(18) 0.0497(7) Uani 1 1 d .
H18A H 0.1203 1.0630 -0.0280 0.060 Uiso 1 1 calc R
C19 C 0.2177(2) 1.00885(19) 0.08556(16) 0.0388(6) Uani 1 1 d .
C20 C 0.1599(2) 1.08781(19) 0.13089(17) 0.0375(6) Uani 1 1 d .
C21 C 0.2730(2) 0.9642(2) 0.50362(17) 0.0400(6) Uani 1 1 d .
C22 C 0.1891(4) 0.9235(3) 0.5660(2) 0.0861(13) Uani 1 1 d .
H22A H 0.1413 0.8809 0.5541 0.103 Uiso 1 1 calc R
C23 C 0.1742(4) 0.9446(4) 0.6462(2) 0.0959(15) Uani 1 1 d .
H23A H 0.1161 0.9168 0.6876 0.115 Uiso 1 1 calc R
C24 C 0.2448(3) 1.0069(2) 0.66531(18) 0.0520(7) Uani 1 1 d .
C25 C 0.3240(3) 1.0516(2) 0.60289(18) 0.0481(7) Uani 1 1 d .
H25A H 0.3695 1.0965 0.6138 0.058 Uiso 1 1 calc R
C26 C 0.3368(3) 1.0302(2) 0.52311(18) 0.0499(7) Uani 1 1 d .
H26A H 0.3911 1.0620 0.4807 0.060 Uiso 1 1 calc R
C27 C 0.2938(4) 1.0896(3) 0.7667(2) 0.0708(10) Uani 1 1 d .
H27A H 0.2731 1.0940 0.8253 0.106 Uiso 1 1 calc R
H27B H 0.2724 1.1626 0.7289 0.106 Uiso 1 1 calc R
H27C H 0.3819 1.0583 0.7586 0.106 Uiso 1 1 calc R
C31 C 0.7277(2) 0.5582(2) 0.35647(17) 0.0381(6) Uani 1 1 d .
C32 C 0.7143(3) 0.4604(2) 0.4155(2) 0.0563(8) Uani 1 1 d .
H32A H 0.6348 0.4479 0.4325 0.068 Uiso 1 1 calc R
C33 C 0.8175(3) 0.3817(2) 0.4492(2) 0.0648(9) Uani 1 1 d .
H33A H 0.8069 0.3169 0.4891 0.078 Uiso 1 1 calc R
C34 C 0.9371(3) 0.3977(2) 0.4244(2) 0.0527(7) Uani 1 1 d .
C35 C 0.9511(3) 0.4937(3) 0.3676(2) 0.0629(9) Uani 1 1 d .
H35A H 1.0305 0.5066 0.3514 0.075 Uiso 1 1 calc R
C36 C 0.8461(3) 0.5730(2) 0.3335(2) 0.0597(9) Uani 1 1 d .
H36A H 0.8571 0.6379 0.2940 0.072 Uiso 1 1 calc R
C37 C 1.1545(3) 0.3350(3) 0.4483(3) 0.0969(14) Uani 1 1 d .
H37A H 1.2134 0.2701 0.4769 0.145 Uiso 1 1 calc R
H37B H 1.1533 0.3959 0.4717 0.145 Uiso 1 1 calc R
H37C H 1.1789 0.3533 0.3878 0.145 Uiso 1 1 calc R
C41 C 0.4828(2) 0.7522(2) -0.04690(16) 0.0379(6) Uani 1 1 d .
C42 C 0.4659(2) 0.6544(2) -0.05660(17) 0.0431(6) Uani 1 1 d .
H42A H 0.4357 0.6060 -0.0093 0.052 Uiso 1 1 calc R
C43 C 0.4927(3) 0.6263(2) -0.13468(18) 0.0457(7) Uani 1 1 d .
H43A H 0.4811 0.5597 -0.1396 0.055 Uiso 1 1 calc R
C44 C 0.5370(3) 0.6984(2) -0.20532(17) 0.0449(6) Uani 1 1 d .
C45 C 0.5554(3) 0.7969(2) -0.19689(18) 0.0497(7) Uani 1 1 d .
H45A H 0.5859 0.8451 -0.2442 0.060 Uiso 1 1 calc R
C46 C 0.5288(3) 0.8234(2) -0.11898(18) 0.0483(7) Uani 1 1 d .
H46A H 0.5414 0.8896 -0.1140 0.058 Uiso 1 1 calc R
C47 C 0.5565(5) 0.5762(3) -0.2941(2) 0.0995(15) Uani 1 1 d .
H47A H 0.5808 0.5716 -0.3524 0.149 Uiso 1 1 calc R
H47B H 0.4712 0.5706 -0.2801 0.149 Uiso 1 1 calc R
H47C H 0.6098 0.5166 -0.2559 0.149 Uiso 1 1 calc R
C51 C 0.0703(2) 1.1901(2) 0.08490(17) 0.0397(6) Uani 1 1 d .
C52 C 0.1110(3) 1.2601(2) 0.01177(19) 0.0490(7) Uani 1 1 d .
H52A H 0.1948 1.2434 -0.0080 0.059 Uiso 1 1 calc R
C53 C 0.0309(3) 1.3548(2) -0.03336(19) 0.0508(7) Uani 1 1 d .
H53A H 0.0609 1.4003 -0.0827 0.061 Uiso 1 1 calc R
C54 C -0.0934(3) 1.3806(2) -0.0045(2) 0.0511(7) Uani 1 1 d .
C55 C -0.1354(3) 1.3114(3) 0.0686(2) 0.0652(9) Uani 1 1 d .
H55A H -0.2191 1.3287 0.0886 0.078 Uiso 1 1 calc R
C56 C -0.0558(3) 1.2171(3) 0.1123(2) 0.0559(8) Uani 1 1 d .
H56A H -0.0866 1.1708 0.1608 0.067 Uiso 1 1 calc R
C57 C -0.1436(4) 1.5411(3) -0.1220(2) 0.0824(11) Uani 1 1 d .
H57A H -0.2138 1.6006 -0.1426 0.124 Uiso 1 1 calc R
H57B H -0.1136 1.4987 -0.1641 0.124 Uiso 1 1 calc R
H57C H -0.0780 1.5710 -0.1124 0.124 Uiso 1 1 calc R
C61 C 0.2617(2) 0.7576(2) 0.26348(18) 0.0436(6) Uani 1 1 d .
C62 C 0.1228(3) 0.8072(2) 0.2484(2) 0.0521(7) Uani 1 1 d .
H62A H 0.1092 0.8874 0.2236 0.063 Uiso 1 1 calc R
C63 C 0.0500(3) 0.7861(3) 0.3345(3) 0.0824(11) Uani 1 1 d .
H63A H 0.0775 0.8197 0.3721 0.124 Uiso 1 1 calc R
H63B H 0.0637 0.7077 0.3593 0.124 Uiso 1 1 calc R
H63C H -0.0376 0.8176 0.3271 0.124 Uiso 1 1 calc R
C64 C 0.0831(4) 0.7549(4) 0.1858(3) 0.0910(13) Uani 1 1 d .
H64A H -0.0039 0.7865 0.1764 0.137 Uiso 1 1 calc R
H64B H 0.0963 0.6763 0.2098 0.137 Uiso 1 1 calc R
H64C H 0.1321 0.7690 0.1320 0.137 Uiso 1 1 calc R
O1 O 0.2259(2) 1.02149(19) 0.74771(13) 0.0708(7) Uani 1 1 d .
O2 O 1.0338(2) 0.31402(18) 0.46098(16) 0.0733(7) Uani 1 1 d .
O3 O 0.5675(2) 0.67855(17) -0.28503(13) 0.0651(6) Uani 1 1 d .
O4 O -0.1812(2) 1.47113(18) -0.04334(16) 0.0746(7) Uani 1 1 d .
O5 O 0.2995(2) 0.66287(17) 0.29632(18) 0.0797(8) Uani 1 1 d .

loop_
_atom_site_aniso_label
_atom_site_aniso_U_11
_atom_site_aniso_U_22
_atom_site_aniso_U_33
_atom_site_aniso_U_23
_atom_site_aniso_U_13
_atom_site_aniso_U_12
Co1 0.03313(19) 0.03185(18) 0.0285(2) -0.00866(14) -0.00119(13) -0.00455(13)
N1 0.0368(11) 0.0338(10) 0.0325(12) -0.0117(9) -0.0014(9) -0.0053(9)
N2 0.0349(11) 0.0358(11) 0.0346(12) -0.0098(9) -0.0009(9) -0.0061(9)
N3 0.0328(11) 0.0352(11) 0.0328(12) -0.0073(9) -0.0034(9) -0.0034(9)
N4 0.0423(12) 0.0328(10) 0.0328(12) -0.0104(9) -0.0024(9) -0.0019(9)
C1 0.0367(13) 0.0327(12) 0.0394(15) -0.0111(11) 0.0006(11) -0.0064(10)
C2 0.0447(15) 0.0387(14) 0.0485(18) -0.0162(13) -0.0028(13) -0.0024(12)
C3 0.0473(15) 0.0459(15) 0.0400(17) -0.0213(13) 0.0002(13) -0.0028(12)
C4 0.0388(14) 0.0398(13) 0.0352(15) -0.0148(11) 0.0024(11) -0.0089(11)
C5 0.0398(14) 0.0415(14) 0.0354(15) -0.0147(11) 0.0038(11) -0.0131(11)
C6 0.0404(14) 0.0409(13) 0.0311(14) -0.0104(11) -0.0004(11) -0.0121(11)
C7 0.0554(17) 0.0509(16) 0.0303(15) -0.0095(12) -0.0038(13) -0.0106(13)
C8 0.0505(16) 0.0456(15) 0.0341(15) -0.0057(12) -0.0092(13) -0.0058(13)
C9 0.0372(13) 0.0384(13) 0.0321(14) -0.0063(11) -0.0048(11) -0.0091(11)
C10 0.0340(13) 0.0365(13) 0.0346(15) -0.0064(11) -0.0039(11) -0.0073(10)
C11 0.0320(13) 0.0376(13) 0.0363(15) -0.0098(11) 0.0002(11) -0.0042(10)
C12 0.0365(14) 0.0437(14) 0.0428(17) -0.0113(12) 0.0003(12) 0.0011(11)
C13 0.0411(14) 0.0467(15) 0.0358(16) -0.0146(12) 0.0037(12) -0.0031(12)
C14 0.0372(13) 0.0383(13) 0.0327(15) -0.0115(11) 0.0036(11) -0.0067(11)
C15 0.0435(14) 0.0374(13) 0.0293(14) -0.0096(11) -0.0009(11) -0.0052(11)
C16 0.0495(15) 0.0351(13) 0.0302(14) -0.0088(11) -0.0029(12) -0.0032(11)
C17 0.0628(18) 0.0477(16) 0.0360(16) -0.0144(13) -0.0121(14) 0.0025(14)
C18 0.0568(17) 0.0453(15) 0.0379(16) -0.0097(13) -0.0146(13) 0.0081(13)
C19 0.0443(14) 0.0347(13) 0.0326(15) -0.0065(11) -0.0052(12) -0.0024(11)
C20 0.0391(14) 0.0338(13) 0.0362(15) -0.0081(11) -0.0014(11) -0.0045(11)
C21 0.0429(14) 0.0420(14) 0.0349(15) -0.0132(12) 0.0002(12) -0.0079(12)
C22 0.117(3) 0.118(3) 0.061(2) -0.050(2) 0.038(2) -0.087(3)
C23 0.135(4) 0.137(4) 0.057(2) -0.053(2) 0.053(2) -0.104(3)
C24 0.074(2) 0.0528(16) 0.0332(16) -0.0144(13) 0.0080(14) -0.0244(15)
C25 0.0523(16) 0.0583(17) 0.0413(17) -0.0189(14) 0.0022(13) -0.0222(14)
C26 0.0504(16) 0.0651(18) 0.0393(17) -0.0175(14) 0.0120(13) -0.0253(14)
C27 0.111(3) 0.071(2) 0.0421(19) -0.0218(16) 0.0003(19) -0.036(2)
C31 0.0379(14) 0.0384(13) 0.0367(15) -0.0101(11) -0.0049(11) -0.0054(11)
C32 0.0477(16) 0.0503(17) 0.066(2) 0.0004(15) -0.0103(15) -0.0157(14)
C33 0.067(2) 0.0447(16) 0.072(2) 0.0054(16) -0.0197(18) -0.0094(15)
C34 0.0488(17) 0.0451(16) 0.059(2) -0.0124(14) -0.0185(15) 0.0048(13)
C35 0.0366(15) 0.0584(18) 0.083(3) -0.0030(17) -0.0094(15) -0.0071(14)
C36 0.0438(16) 0.0455(16) 0.076(2) 0.0071(15) -0.0088(15) -0.0093(13)
C37 0.056(2) 0.082(3) 0.146(4) -0.029(3) -0.045(2) 0.0158(19)
C41 0.0387(14) 0.0396(13) 0.0309(14) -0.0103(11) -0.0028(11) -0.0002(11)
C42 0.0509(16) 0.0390(14) 0.0344(15) -0.0043(11) -0.0014(12) -0.0082(12)
C43 0.0575(17) 0.0403(14) 0.0407(16) -0.0155(12) -0.0017(13) -0.0095(12)
C44 0.0501(16) 0.0482(15) 0.0336(15) -0.0150(12) 0.0002(12) -0.0036(12)
C45 0.0632(18) 0.0495(16) 0.0359(16) -0.0103(13) 0.0086(14) -0.0191(14)
C46 0.0605(18) 0.0428(15) 0.0441(17) -0.0135(13) -0.0002(14) -0.0158(13)
C47 0.186(5) 0.076(2) 0.049(2) -0.0348(19) 0.010(3) -0.040(3)
C51 0.0419(14) 0.0364(13) 0.0383(16) -0.0119(11) -0.0036(12) -0.0020(11)
C52 0.0405(15) 0.0438(15) 0.0520(18) -0.0056(13) 0.0017(13) -0.0014(12)
C53 0.0527(17) 0.0407(15) 0.0489(18) -0.0033(13) -0.0044(14) -0.0024(13)
C54 0.0475(16) 0.0471(16) 0.0533(19) -0.0148(14) -0.0156(14) 0.0060(13)
C55 0.0361(16) 0.080(2) 0.064(2) -0.0097(18) -0.0013(15) 0.0022(15)
C56 0.0448(16) 0.0638(19) 0.0466(18) -0.0026(15) 0.0011(14) -0.0062(14)
C57 0.095(3) 0.056(2) 0.078(3) 0.0002(19) -0.037(2) 0.0096(19)
C61 0.0473(15) 0.0361(14) 0.0473(17) -0.0143(12) -0.0005(13) -0.0075(12)
C62 0.0458(16) 0.0543(17) 0.058(2) -0.0112(15) -0.0072(14) -0.0164(13)
C63 0.055(2) 0.101(3) 0.089(3) -0.030(2) 0.0091(19) -0.0164(19)
C64 0.109(3) 0.115(3) 0.072(3) -0.027(2) -0.010(2) -0.061(3)
O1 0.1103(18) 0.0814(15) 0.0348(12) -0.0225(11) 0.0168(12) -0.0499(14)
O2 0.0602(14) 0.0596(13) 0.0859(18) -0.0100(12) -0.0285(13) 0.0127(11)
O3 0.0982(17) 0.0635(13) 0.0371(12) -0.0239(10) 0.0106(11) -0.0213(12)
O4 0.0603(14) 0.0594(13) 0.0835(18) -0.0043(13) -0.0252(13) 0.0164(11)
O5 0.0624(14) 0.0426(12) 0.125(2) -0.0090(13) 0.0014(14) -0.0152(10)

loop_
_atom_type_symbol
_atom_type_description
_atom_type_scat_dispersion_real
_atom_type_scat_dispersion_imag
_atom_type_scat_source
C C 0.0033 0.0016 'International Tables Vol C Tables 4.2.6.8 and 6.1.1.4'
H H 0.0000 0.0000 'International Tables Vol C Tables 4.2.6.8 and 6.1.1.4'
N N 0.0061 0.0033 'International Tables Vol C Tables 4.2.6.8 and 6.1.1.4'
O O 0.0106 0.0060 'International Tables Vol C Tables 4.2.6.8 and 6.1.1.4'
Co Co 0.3494 0.9721 'International Tables Vol C Tables 4.2.6.8 and 6.1.1.4'

loop_
_geom_angle_atom_site_label_1
_geom_angle_atom_site_label_2
_geom_angle_atom_site_label_3
_geom_angle
C61 Co1 N2 90.49(10)
C61 Co1 N4 93.93(11)
N2 Co1 N4 175.58(8)
C61 Co1 N3 93.41(10)
N2 Co1 N3 90.39(8)
N4 Co1 N3 89.45(8)
C61 Co1 N1 97.39(10)
N2 Co1 N1 89.78(8)
N4 Co1 N1 89.56(8)
N3 Co1 N1 169.20(8)
C4 N1 C1 104.71(19)
C4 N1 Co1 127.46(16)
C1 N1 Co1 127.82(17)
C6 N2 C9 104.5(2)
C6 N2 Co1 127.78(16)
C9 N2 Co1 127.42(17)
C14 N3 C11 104.81(19)
C14 N3 Co1 127.96(16)
C11 N3 Co1 127.10(17)
C16 N4 C19 104.3(2)
C16 N4 Co1 127.11(16)
C19 N4 Co1 127.67(17)
C20 C1 N1 125.4(2)
C20 C1 C2 124.8(2)
N1 C1 C2 109.7(2)
C3 C2 C1 107.8(2)
C2 C3 C4 107.3(2)
C5 C4 N1 125.7(2)
C5 C4 C3 123.8(2)
N1 C4 C3 110.4(2)
C4 C5 C6 123.0(2)
C4 C5 C21 120.1(2)
C6 C5 C21 116.7(2)
N2 C6 C5 125.1(2)
N2 C6 C7 110.3(2)
C5 C6 C7 124.4(2)
C8 C7 C6 107.4(2)
C7 C8 C9 107.3(2)
N2 C9 C10 125.7(2)
N2 C9 C8 110.3(2)
C10 C9 C8 123.9(2)
C11 C10 C9 122.9(2)
C11 C10 C31 118.2(2)
C9 C10 C31 118.9(2)
C10 C11 N3 126.1(2)
C10 C11 C12 124.0(2)
N3 C11 C12 109.9(2)
C13 C12 C11 107.7(2)
C12 C13 C14 106.8(2)
N3 C14 C15 125.5(2)
N3 C14 C13 110.8(2)
C15 C14 C13 123.7(2)
C16 C15 C14 122.6(2)
C16 C15 C41 118.2(2)
C14 C15 C41 119.1(2)
C15 C16 N4 125.4(2)
C15 C16 C17 124.0(2)
N4 C16 C17 110.5(2)
C18 C17 C16 107.2(3)
C17 C18 C19 107.3(2)
N4 C19 C20 125.5(2)
N4 C19 C18 110.5(2)
C20 C19 C18 124.1(2)
C1 C20 C19 122.5(2)
C1 C20 C51 119.8(2)
C19 C20 C51 117.6(2)
C26 C21 C22 117.1(3)
C26 C21 C5 120.5(2)
C22 C21 C5 122.3(3)
C21 C22 C23 121.0(3)
C24 C23 C22 120.4(3)
C25 C24 C23 118.9(3)
C25 C24 O1 124.5(3)
C23 C24 O1 116.5(3)
C24 C25 C26 119.6(3)
C21 C26 C25 122.7(3)
C36 C31 C32 117.7(2)
C36 C31 C10 120.2(2)
C32 C31 C10 122.1(2)
C33 C32 C31 120.6(3)
C32 C33 C34 120.9(3)
C35 C34 O2 124.6(3)
C35 C34 C33 119.0(3)
O2 C34 C33 116.4(3)
C34 C35 C36 119.8(3)
C31 C36 C35 122.1(3)
C42 C41 C46 117.9(2)
C42 C41 C15 121.6(2)
C46 C41 C15 120.5(2)
C41 C42 C43 121.8(2)
C44 C43 C42 119.3(2)
O3 C44 C43 124.2(3)
O3 C44 C45 116.0(2)
C43 C44 C45 119.8(3)
C46 C45 C44 120.2(3)
C45 C46 C41 120.9(3)
C52 C51 C56 117.4(2)
C52 C51 C20 120.3(2)
C56 C51 C20 122.2(2)
C51 C52 C53 122.2(3)
C54 C53 C52 119.4(3)
O4 C54 C53 124.8(3)
O4 C54 C55 116.1(3)
C53 C54 C55 119.1(3)
C56 C55 C54 121.1(3)
C55 C56 C51 120.7(3)
O5 C61 C62 121.4(3)
O5 C61 Co1 120.4(2)
C62 C61 Co1 118.23(19)
C63 C62 C61 107.7(3)
C63 C62 C64 111.7(3)
C61 C62 C64 109.9(3)
C24 O1 C27 116.8(2)
C34 O2 C37 117.8(3)
C44 O3 C47 117.1(2)
C54 O4 C57 117.9(3)

loop_
_geom_bond_atom_site_label_1
_geom_bond_atom_site_label_2
_geom_bond_distance
Co1 C61 1.925(3)
Co1 N2 1.960(2)
Co1 N4 1.962(2)
Co1 N3 1.9742(19)
Co1 N1 1.9747(19)
N1 C4 1.382(3)
N1 C1 1.394(3)
N2 C6 1.384(3)
N2 C9 1.386(3)
N3 C14 1.376(3)
N3 C11 1.388(3)
N4 C16 1.387(3)
N4 C19 1.388(3)
C1 C20 1.383(4)
C1 C2 1.431(3)
C2 C3 1.335(4)
C3 C4 1.430(3)
C4 C5 1.382(4)
C5 C6 1.391(3)
C5 C21 1.505(4)
C6 C7 1.429(4)
C7 C8 1.336(4)
C8 C9 1.429(4)
C9 C10 1.391(3)
C10 C11 1.379(4)
C10 C31 1.504(3)
C11 C12 1.431(3)
C12 C13 1.341(4)
C13 C14 1.431(3)
C14 C15 1.390(3)
C15 C16 1.386(3)
C15 C41 1.496(3)
C16 C17 1.430(4)
C17 C18 1.341(4)
C18 C19 1.430(4)
C19 C20 1.389(3)
C20 C51 1.500(3)
C21 C26 1.365(4)
C21 C22 1.367(4)
C22 C23 1.380(5)
C23 C24 1.379(4)
C24 C25 1.352(4)
C24 O1 1.380(3)
C25 C26 1.377(4)
C27 O1 1.417(4)
C31 C36 1.365(4)
C31 C32 1.387(4)
C32 C33 1.375(4)
C33 C34 1.387(4)
C34 C35 1.356(4)
C34 O2 1.370(3)
C35 C36 1.394(4)
C37 O2 1.415(4)
C41 C42 1.380(4)
C41 C46 1.399(4)
C42 C43 1.383(4)
C43 C44 1.383(4)
C44 O3 1.365(3)
C44 C45 1.388(4)
C45 C46 1.371(4)
C47 O3 1.410(4)
C51 C52 1.379(4)
C51 C56 1.391(4)
C52 C53 1.388(4)
C53 C54 1.378(4)
C54 O4 1.368(3)
C54 C55 1.378(4)
C55 C56 1.375(4)
C57 O4 1.425(4)
C61 O5 1.176(3)
C61 C62 1.531(4)
C62 C63 1.506(5)
C62 C64 1.532(5)
